data_7004489
loop_
_publ_author_name
'Samantaray, Manoja K.'
'Pang, Keliang'
'Shaikh, Mobin M.'
'Ghosh, Prasenjit'

_publ_section_title
;
 Unprecedented long-range 1,7-bromination in gold complexes of
 N-(aryl)imino functionalized N-heterocyclic carbenes
;
_journal_issue 36
_journal_name_full 'Dalton Transactions'
_journal_page_first 4893
_journal_page_last 4902
_journal_paper_doi 10.1039/b807830k
_journal_year 2008
_chemical_formula_sum 'C26 H30 Au Br5 N4'
_chemical_formula_weight 995.06
_chemical_name_systematic
;
?
;
_space_group_IT_number 14
_symmetry_cell_setting monoclinic
_symmetry_space_group_name_Hall '-P 2ybc'
_symmetry_space_group_name_H-M 'P 1 21/c 1'
_atom_sites_solution_hydrogens geom
_atom_sites_solution_primary direct
_atom_sites_solution_secondary difmap
_audit_creation_method SHELXL-97
_cell_angle_alpha 90.00
_cell_angle_beta 109.210(4)
_cell_angle_gamma 90.00
_cell_formula_units_Z 4
_cell_length_a 21.6580(7)
_cell_length_b 8.9411(3)
_cell_length_c 16.8812(7)
_cell_measurement_reflns_used 7769
_cell_measurement_temperature 150(2)
_cell_measurement_theta_max 32.5641
_cell_measurement_theta_min 2.9793
_cell_volume 3087.0(2)
_computing_cell_refinement 'CrysAlis RED, Oxford Diffraction Ltd.,'
_computing_data_collection 'CrysAlis CCD, Oxford Diffraction Ltd.,'
_computing_data_reduction 'CrysAlis RED, Oxford Diffraction Ltd.,'
_computing_molecular_graphics Ortep3
_computing_publication_material Shelx97
_computing_structure_refinement 'SHELXL-97 (Sheldrick, 1997)'
_computing_structure_solution 'SHELXS-97 (Sheldrick, 1997)'
_diffrn_ambient_temperature 150(2)
_diffrn_detector_area_resol_mean 15.9948
_diffrn_measured_fraction_theta_full 0.994
_diffrn_measured_fraction_theta_max 0.994
_diffrn_measurement_device_type 'OXFORD DIFFRACTION XCALIBUR-S'
_diffrn_measurement_method \w/q-scan
_diffrn_radiation_monochromator graphite
_diffrn_radiation_source 'Enhance (Mo) X-ray Source'
_diffrn_radiation_type MoK\a
_diffrn_radiation_wavelength 0.71073
_diffrn_reflns_av_R_equivalents 0.0433
_diffrn_reflns_av_sigmaI/netI 0.0534
_diffrn_reflns_limit_h_max 25
_diffrn_reflns_limit_h_min -25
_diffrn_reflns_limit_k_max 10
_diffrn_reflns_limit_k_min -10
_diffrn_reflns_limit_l_max 20
_diffrn_reflns_limit_l_min -19
_diffrn_reflns_number 18095
_diffrn_reflns_theta_full 25.00
_diffrn_reflns_theta_max 25.00
_diffrn_reflns_theta_min 2.99
_exptl_absorpt_coefficient_mu 11.260
_exptl_absorpt_correction_T_max 0.2235
_exptl_absorpt_correction_T_min 0.1816
_exptl_absorpt_correction_type multi-scan
_exptl_absorpt_process_details
;
CrysAlis RED, Oxford Diffraction Ltd.,
Version 1.171.31.7 (release 18-10-2006 CrysAlis171 .NET)
(compiled Oct 18 2006,16:28:17)
Empirical absorption correction using spherical harmonics,
implemented in SCALE3 ABSPACK scaling algorithm.
;
_exptl_crystal_colour golden-yellow
_exptl_crystal_density_diffrn 2.141
_exptl_crystal_density_method 'not measured'
_exptl_crystal_description block
_exptl_crystal_F_000 1872
_exptl_crystal_size_max 0.23
_exptl_crystal_size_mid 0.21
_exptl_crystal_size_min 0.19
_refine_diff_density_max 2.073
_refine_diff_density_min -1.016
_refine_diff_density_rms 0.146
_refine_ls_extinction_method none
_refine_ls_goodness_of_fit_ref 0.986
_refine_ls_hydrogen_treatment constr
_refine_ls_matrix_type full
_refine_ls_number_parameters 331
_refine_ls_number_reflns 5397
_refine_ls_number_restraints 0
_refine_ls_restrained_S_all 0.986
_refine_ls_R_factor_all 0.0540
_refine_ls_R_factor_gt 0.0311
_refine_ls_shift/su_max 0.003
_refine_ls_shift/su_mean 0.000
_refine_ls_structure_factor_coef Fsqd
_refine_ls_weighting_details 'calc w=1/[\s^2^(Fo^2^)+(0.0307P)^2^+0.0000P] where P=(Fo^2^+2Fc^2^)/3'
_refine_ls_weighting_scheme calc
_refine_ls_wR_factor_gt 0.0579
_refine_ls_wR_factor_ref 0.0646
_reflns_number_gt 4072
_reflns_number_total 5397
_reflns_threshold_expression >2sigma(I)
_cod_data_source_file b807830k.txt
_cod_data_source_block 1d
_cod_depositor_comments
;
The following automatic conversions were performed:
'_symmetry_cell_setting' value 'Monoclinic' changed to 'monoclinic'
according to '/home/saulius/struct/CIF-dictionaries/cif_core.dic'
dictionary named 'cif_core.dic' version 2.4.1 from 2010-06-29.

Automatic conversion script
Id: cif_fix_enum 1527 2010-12-29 10:47:43Z saulius 
;
_cod_original_cell_volume 3086.96(19)
_cod_original_sg_symbol_H-M 'P 21/c'
_cod_database_code 7004489

loop_
_symmetry_equiv_pos_as_xyz
'x, y, z'
'-x, y+1/2, -z+1/2'
'-x, -y, -z'
'x, -y-1/2, z-1/2'

loop_
_atom_site_label
_atom_site_type_symbol
_atom_site_fract_x
_atom_site_fract_y
_atom_site_fract_z
_atom_site_U_iso_or_equiv
_atom_site_adp_type
_atom_site_occupancy
_atom_site_symmetry_multiplicity
_atom_site_calc_flag
_atom_site_refinement_flags
_atom_site_disorder_assembly
_atom_site_disorder_group
Au1 Au 0.097907(10) 0.13241(3) 0.385479(15) 0.01802(8) Uani 1 1 d . . .
Br1 Br 0.01594(3) 0.28390(9) 0.41636(5) 0.03608(19) Uani 1 1 d . . .
Br2 Br 0.09722(3) -0.05666(8) 0.48968(4) 0.02427(16) Uani 1 1 d . . .
Br3 Br 0.17622(3) -0.00564(8) 0.34161(4) 0.03180(18) Uani 1 1 d . . .
Br4 Br 0.18362(3) 0.62250(8) 0.39725(5) 0.03226(18) Uani 1 1 d . . .
Br5 Br 0.51780(3) 0.26451(9) 0.20856(4) 0.03357(19) Uani 1 1 d . . .
N1 N 0.0531(2) 0.2765(6) 0.2177(3) 0.0218(13) Uani 1 1 d . . .
N2 N 0.1435(2) 0.3765(6) 0.2932(3) 0.0163(11) Uani 1 1 d . . .
N3 N 0.2657(2) 0.3558(6) 0.2842(3) 0.0147(11) Uani 1 1 d . . .
C1 C 0.0978(3) 0.2758(7) 0.2943(4) 0.0191(14) Uani 1 1 d . . .
C2 C 0.0703(3) 0.3807(7) 0.1687(4) 0.0217(15) Uani 1 1 d . . .
H2 H 0.0462 0.4041 0.1120 0.026 Uiso 1 1 calc R . .
C3 C 0.1266(3) 0.4430(7) 0.2146(3) 0.0200(15) Uani 1 1 d . . .
H3 H 0.1503 0.5181 0.1971 0.024 Uiso 1 1 calc R . .
C4 C -0.0052(3) 0.1832(8) 0.1898(4) 0.0340(19) Uani 1 1 d . . .
H4A H 0.0074 0.0776 0.1980 0.051 Uiso 1 1 calc R . .
H4B H -0.0285 0.2017 0.1302 0.051 Uiso 1 1 calc R . .
H4C H -0.0339 0.2075 0.2225 0.051 Uiso 1 1 calc R . .
C5 C 0.1987(3) 0.4176(7) 0.3661(4) 0.0175(14) Uani 1 1 d . . .
H5 H 0.1994 0.3495 0.4134 0.021 Uiso 1 1 calc R . .
C6 C 0.2652(3) 0.4095(7) 0.3537(4) 0.0160(14) Uani 1 1 d . . .
C7 C 0.3217(3) 0.4657(7) 0.4250(4) 0.0211(15) Uani 1 1 d . . .
C8 C 0.3250(3) 0.4333(8) 0.5074(4) 0.0224(15) Uani 1 1 d . . .
H8 H 0.2914 0.3764 0.5177 0.027 Uiso 1 1 calc R . .
C9 C 0.3767(3) 0.4836(8) 0.5728(4) 0.0296(17) Uani 1 1 d . . .
H9 H 0.3795 0.4589 0.6287 0.036 Uiso 1 1 calc R . .
C10 C 0.4250(3) 0.5705(8) 0.5587(4) 0.0312(18) Uani 1 1 d . . .
H10 H 0.4598 0.6085 0.6047 0.037 Uiso 1 1 calc R . .
C11 C 0.4222(3) 0.6012(8) 0.4781(4) 0.0292(17) Uani 1 1 d . . .
H11 H 0.4556 0.6585 0.4676 0.035 Uiso 1 1 calc R . .
C12 C 0.3703(3) 0.5481(8) 0.4124(4) 0.0238(16) Uani 1 1 d . . .
H12 H 0.3686 0.5697 0.3565 0.029 Uiso 1 1 calc R . .
C13 C 0.3250(3) 0.3315(7) 0.2676(4) 0.0181(15) Uani 1 1 d . . .
C14 C 0.3699(2) 0.2234(7) 0.3130(3) 0.0166(14) Uani 1 1 d . . .
C15 C 0.3577(3) 0.1206(7) 0.3769(4) 0.0225(15) Uani 1 1 d . . .
H15 H 0.3197 0.1618 0.3910 0.027 Uiso 1 1 calc R . .
C16 C 0.3390(3) -0.0354(8) 0.3413(5) 0.040(2) Uani 1 1 d . . .
H16A H 0.3033 -0.0285 0.2878 0.059 Uiso 1 1 calc R . .
H16B H 0.3249 -0.0951 0.3809 0.059 Uiso 1 1 calc R . .
H16C H 0.3769 -0.0832 0.3324 0.059 Uiso 1 1 calc R . .
C17 C 0.4158(3) 0.1132(10) 0.4583(4) 0.043(2) Uani 1 1 d . . .
H17A H 0.4535 0.0697 0.4470 0.064 Uiso 1 1 calc R . .
H17B H 0.4043 0.0509 0.4991 0.064 Uiso 1 1 calc R . .
H17C H 0.4267 0.2143 0.4811 0.064 Uiso 1 1 calc R . .
C18 C 0.4275(3) 0.2047(7) 0.2925(4) 0.0197(15) Uani 1 1 d . . .
H18 H 0.4587 0.1311 0.3205 0.024 Uiso 1 1 calc R . .
C19 C 0.4384(3) 0.2933(8) 0.2320(4) 0.0223(15) Uani 1 1 d . . .
C20 C 0.3932(3) 0.3933(7) 0.1857(4) 0.0203(15) Uani 1 1 d . . .
H20 H 0.4019 0.4486 0.1425 0.024 Uiso 1 1 calc R . .
C21 C 0.3347(3) 0.4150(7) 0.2013(3) 0.0151(14) Uani 1 1 d . . .
C22 C 0.2824(3) 0.5179(8) 0.1487(4) 0.0240(16) Uani 1 1 d . . .
H22 H 0.2393 0.4683 0.1399 0.029 Uiso 1 1 calc R . .
C23 C 0.2816(3) 0.6681(8) 0.1923(4) 0.0318(18) Uani 1 1 d . . .
H23A H 0.2715 0.6511 0.2441 0.048 Uiso 1 1 calc R . .
H23B H 0.2482 0.7332 0.1549 0.048 Uiso 1 1 calc R . .
H23C H 0.3246 0.7159 0.2058 0.048 Uiso 1 1 calc R . .
C24 C 0.2881(3) 0.5500(9) 0.0616(4) 0.0368(19) Uani 1 1 d . . .
H24A H 0.3275 0.6092 0.0681 0.055 Uiso 1 1 calc R . .
H24B H 0.2495 0.6060 0.0277 0.055 Uiso 1 1 calc R . .
H24C H 0.2907 0.4553 0.0337 0.055 Uiso 1 1 calc R . .
C111 C 0.1316(4) 0.5099(11) 0.6008(5) 0.058(3) Uani 1 1 d . . .
H11A H 0.1303 0.5998 0.5670 0.087 Uiso 1 1 calc R . .
H11B H 0.1528 0.5336 0.6603 0.087 Uiso 1 1 calc R . .
H11C H 0.0869 0.4750 0.5918 0.087 Uiso 1 1 calc R . .
C222 C 0.1679(3) 0.3948(9) 0.5762(4) 0.0351(19) Uani 1 1 d . . .
N111 N 0.1955(3) 0.3022(8) 0.5549(4) 0.0432(17) Uani 1 1 d . . .

loop_
_atom_site_aniso_label
_atom_site_aniso_U_11
_atom_site_aniso_U_22
_atom_site_aniso_U_33
_atom_site_aniso_U_23
_atom_site_aniso_U_13
_atom_site_aniso_U_12
Au1 0.01446(11) 0.01882(14) 0.01971(13) 0.00145(12) 0.00416(9) -0.00208(11)
Br1 0.0296(4) 0.0379(5) 0.0481(5) 0.0082(4) 0.0228(3) 0.0092(3)
Br2 0.0262(3) 0.0255(4) 0.0194(3) 0.0048(3) 0.0051(3) -0.0052(3)
Br3 0.0372(4) 0.0281(4) 0.0349(4) 0.0067(3) 0.0184(3) 0.0124(3)
Br4 0.0209(3) 0.0226(4) 0.0474(4) -0.0109(4) 0.0032(3) 0.0048(3)
Br5 0.0202(3) 0.0508(5) 0.0348(4) 0.0002(4) 0.0160(3) 0.0017(3)
N1 0.018(3) 0.027(3) 0.018(3) 0.012(3) 0.001(2) -0.002(2)
N2 0.012(2) 0.020(3) 0.015(3) -0.002(2) 0.0020(19) 0.001(2)
N3 0.013(2) 0.014(3) 0.016(3) 0.000(2) 0.0030(19) -0.002(2)
C1 0.012(3) 0.015(4) 0.032(4) 0.002(3) 0.010(3) 0.003(3)
C2 0.019(3) 0.025(4) 0.016(3) 0.002(3) -0.003(3) 0.004(3)
C3 0.018(3) 0.026(4) 0.016(3) 0.010(3) 0.005(3) 0.005(3)
C4 0.027(4) 0.033(5) 0.032(4) 0.013(3) -0.004(3) -0.010(3)
C5 0.016(3) 0.014(4) 0.023(3) 0.000(3) 0.006(3) -0.001(3)
C6 0.013(3) 0.012(4) 0.021(3) 0.000(3) 0.004(3) 0.001(3)
C7 0.010(3) 0.019(4) 0.032(4) -0.006(3) 0.004(3) 0.000(3)
C8 0.024(3) 0.030(4) 0.013(3) 0.008(3) 0.005(3) 0.005(3)
C9 0.032(4) 0.045(5) 0.011(3) -0.006(3) 0.005(3) 0.005(4)
C10 0.021(3) 0.040(5) 0.023(4) -0.002(3) -0.005(3) -0.003(3)
C11 0.019(3) 0.034(5) 0.033(4) -0.010(3) 0.006(3) -0.008(3)
C12 0.017(3) 0.031(4) 0.019(3) 0.002(3) 0.000(3) 0.002(3)
C13 0.009(3) 0.022(4) 0.023(3) -0.005(3) 0.004(2) -0.002(3)
C14 0.010(3) 0.027(4) 0.011(3) 0.003(3) 0.001(2) -0.001(3)
C15 0.017(3) 0.025(4) 0.028(4) 0.000(3) 0.010(3) 0.003(3)
C16 0.040(4) 0.021(5) 0.069(6) -0.005(4) 0.033(4) 0.004(3)
C17 0.028(4) 0.069(6) 0.032(4) 0.030(4) 0.012(3) 0.014(4)
C18 0.016(3) 0.021(4) 0.021(3) -0.007(3) 0.003(3) 0.002(3)
C19 0.017(3) 0.028(4) 0.023(4) -0.002(3) 0.008(3) -0.004(3)
C20 0.018(3) 0.028(4) 0.014(3) 0.008(3) 0.005(2) -0.004(3)
C21 0.014(3) 0.024(4) 0.003(3) -0.002(3) -0.003(2) -0.006(3)
C22 0.020(3) 0.028(4) 0.024(4) 0.016(3) 0.007(3) 0.007(3)
C23 0.030(4) 0.034(5) 0.026(4) 0.007(3) 0.002(3) 0.005(3)
C24 0.039(4) 0.050(5) 0.018(4) 0.009(4) 0.004(3) 0.002(4)
C111 0.062(6) 0.072(7) 0.052(5) -0.013(5) 0.033(5) -0.001(5)
C222 0.032(4) 0.045(6) 0.034(4) 0.004(4) 0.019(3) -0.009(4)
N111 0.038(4) 0.041(5) 0.051(4) 0.009(4) 0.016(3) -0.004(3)

loop_
_atom_type_symbol
_atom_type_description
_atom_type_scat_dispersion_real
_atom_type_scat_dispersion_imag
_atom_type_scat_source
C C 0.0033 0.0016 'International Tables Vol C Tables 4.2.6.8 and 6.1.1.4'
H H 0.0000 0.0000 'International Tables Vol C Tables 4.2.6.8 and 6.1.1.4'
N N 0.0061 0.0033 'International Tables Vol C Tables 4.2.6.8 and 6.1.1.4'
Br Br -0.2901 2.4595 'International Tables Vol C Tables 4.2.6.8 and 6.1.1.4'
Au Au -2.0133 8.8022 'International Tables Vol C Tables 4.2.6.8 and 6.1.1.4'

loop_
_geom_angle_atom_site_label_1
_geom_angle_atom_site_label_2
_geom_angle_atom_site_label_3
_geom_angle
_geom_angle_site_symmetry_1
_geom_angle_site_symmetry_3
_geom_angle_publ_flag
C1 Au1 Br3 85.11(17) . . ?
C1 Au1 Br1 89.51(17) . . ?
Br3 Au1 Br1 174.33(3) . . ?
C1 Au1 Br2 176.00(18) . . ?
Br3 Au1 Br2 92.21(3) . . ?
Br1 Au1 Br2 93.06(3) . . ?
C1 N1 C2 109.4(5) . . ?
C1 N1 C4 125.7(5) . . ?
C2 N1 C4 124.8(5) . . ?
C1 N2 C3 109.6(5) . . ?
C1 N2 C5 124.3(5) . . ?
C3 N2 C5 125.9(5) . . ?
C6 N3 C13 121.6(5) . . ?
N1 C1 N2 106.6(5) . . ?
N1 C1 Au1 124.4(4) . . ?
N2 C1 Au1 128.7(4) . . ?
C3 C2 N1 108.1(5) . . ?
C3 C2 H2 126.0 . . ?
N1 C2 H2 126.0 . . ?
C2 C3 N2 106.3(6) . . ?
C2 C3 H3 126.9 . . ?
N2 C3 H3 126.9 . . ?
N1 C4 H4A 109.5 . . ?
N1 C4 H4B 109.5 . . ?
H4A C4 H4B 109.5 . . ?
N1 C4 H4C 109.5 . . ?
H4A C4 H4C 109.5 . . ?
H4B C4 H4C 109.5 . . ?
N2 C5 C6 115.1(5) . . ?
N2 C5 Br4 107.4(4) . . ?
C6 C5 Br4 109.3(4) . . ?
N2 C5 H5 108.3 . . ?
C6 C5 H5 108.3 . . ?
Br4 C5 H5 108.3 . . ?
N3 C6 C7 128.1(5) . . ?
N3 C6 C5 116.2(5) . . ?
C7 C6 C5 115.7(5) . . ?
C12 C7 C8 118.6(6) . . ?
C12 C7 C6 121.9(6) . . ?
C8 C7 C6 119.5(6) . . ?
C9 C8 C7 119.9(6) . . ?
C9 C8 H8 120.1 . . ?
C7 C8 H8 120.1 . . ?
C8 C9 C10 120.6(6) . . ?
C8 C9 H9 119.7 . . ?
C10 C9 H9 119.7 . . ?
C11 C10 C9 119.6(6) . . ?
C11 C10 H10 120.2 . . ?
C9 C10 H10 120.2 . . ?
C10 C11 C12 119.3(6) . . ?
C10 C11 H11 120.4 . . ?
C12 C11 H11 120.4 . . ?
C7 C12 C11 122.0(6) . . ?
C7 C12 H12 119.0 . . ?
C11 C12 H12 119.0 . . ?
C14 C13 C21 122.5(5) . . ?
C14 C13 N3 120.4(5) . . ?
C21 C13 N3 117.0(5) . . ?
C13 C14 C18 117.2(5) . . ?
C13 C14 C15 123.9(5) . . ?
C18 C14 C15 118.8(5) . . ?
C14 C15 C16 111.4(6) . . ?
C14 C15 C17 112.6(5) . . ?
C16 C15 C17 110.4(6) . . ?
C14 C15 H15 107.4 . . ?
C16 C15 H15 107.4 . . ?
C17 C15 H15 107.4 . . ?
C15 C16 H16A 109.5 . . ?
C15 C16 H16B 109.5 . . ?
H16A C16 H16B 109.5 . . ?
C15 C16 H16C 109.5 . . ?
H16A C16 H16C 109.5 . . ?
H16B C16 H16C 109.5 . . ?
C15 C17 H17A 109.5 . . ?
C15 C17 H17B 109.5 . . ?
H17A C17 H17B 109.5 . . ?
C15 C17 H17C 109.5 . . ?
H17A C17 H17C 109.5 . . ?
H17B C17 H17C 109.5 . . ?
C19 C18 C14 119.8(6) . . ?
C19 C18 H18 120.1 . . ?
C14 C18 H18 120.1 . . ?
C20 C19 C18 122.5(5) . . ?
C20 C19 Br5 119.7(5) . . ?
C18 C19 Br5 117.7(5) . . ?
C19 C20 C21 120.6(6) . . ?
C19 C20 H20 119.7 . . ?
C21 C20 H20 119.7 . . ?
C20 C21 C13 117.2(5) . . ?
C20 C21 C22 122.1(5) . . ?
C13 C21 C22 120.7(5) . . ?
C21 C22 C23 112.2(5) . . ?
C21 C22 C24 113.3(5) . . ?
C23 C22 C24 108.1(6) . . ?
C21 C22 H22 107.6 . . ?
C23 C22 H22 107.6 . . ?
C24 C22 H22 107.6 . . ?
C22 C23 H23A 109.5 . . ?
C22 C23 H23B 109.5 . . ?
H23A C23 H23B 109.5 . . ?
C22 C23 H23C 109.5 . . ?
H23A C23 H23C 109.5 . . ?
H23B C23 H23C 109.5 . . ?
C22 C24 H24A 109.5 . . ?
C22 C24 H24B 109.5 . . ?
H24A C24 H24B 109.5 . . ?
C22 C24 H24C 109.5 . . ?
H24A C24 H24C 109.5 . . ?
H24B C24 H24C 109.5 . . ?
C222 C111 H11A 109.5 . . ?
C222 C111 H11B 109.5 . . ?
H11A C111 H11B 109.5 . . ?
C222 C111 H11C 109.5 . . ?
H11A C111 H11C 109.5 . . ?
H11B C111 H11C 109.5 . . ?
N111 C222 C111 178.2(8) . . ?

loop_
_geom_bond_atom_site_label_1
_geom_bond_atom_site_label_2
_geom_bond_distance
_geom_bond_site_symmetry_2
_geom_bond_publ_flag
Au1 C1 2.002(6) . ?
Au1 Br3 2.4031(7) . ?
Au1 Br1 2.4221(7) . ?
Au1 Br2 2.4432(7) . ?
Br4 C5 1.963(6) . ?
Br5 C19 1.904(6) . ?
N1 C1 1.336(7) . ?
N1 C2 1.376(8) . ?
N1 C4 1.457(8) . ?
N2 C1 1.344(7) . ?
N2 C3 1.388(7) . ?
N2 C5 1.453(7) . ?
N3 C6 1.271(7) . ?
N3 C13 1.419(7) . ?
C2 C3 1.333(8) . ?
C2 H2 0.9500 . ?
C3 H3 0.9500 . ?
C4 H4A 0.9800 . ?
C4 H4B 0.9800 . ?
C4 H4C 0.9800 . ?
C5 C6 1.522(8) . ?
C5 H5 1.0000 . ?
C6 C7 1.493(8) . ?
C7 C12 1.359(8) . ?
C7 C8 1.399(8) . ?
C8 C9 1.364(8) . ?
C8 H8 0.9500 . ?
C9 C10 1.385(9) . ?
C9 H9 0.9500 . ?
C10 C11 1.370(9) . ?
C10 H10 0.9500 . ?
C11 C12 1.377(8) . ?
C11 H11 0.9500 . ?
C12 H12 0.9500 . ?
C13 C14 1.406(8) . ?
C13 C21 1.418(8) . ?
C14 C18 1.410(8) . ?
C14 C15 1.504(8) . ?
C15 C16 1.520(9) . ?
C15 C17 1.529(8) . ?
C15 H15 1.0000 . ?
C16 H16A 0.9800 . ?
C16 H16B 0.9800 . ?
C16 H16C 0.9800 . ?
C17 H17A 0.9800 . ?
C17 H17B 0.9800 . ?
C17 H17C 0.9800 . ?
C18 C19 1.373(9) . ?
C18 H18 0.9500 . ?
C19 C20 1.366(8) . ?
C20 C21 1.389(8) . ?
C20 H20 0.9500 . ?
C21 C22 1.502(8) . ?
C22 C23 1.534(9) . ?
C22 C24 1.542(8) . ?
C22 H22 1.0000 . ?
C23 H23A 0.9800 . ?
C23 H23B 0.9800 . ?
C23 H23C 0.9800 . ?
C24 H24A 0.9800 . ?
C24 H24B 0.9800 . ?
C24 H24C 0.9800 . ?
C111 C222 1.437(11) . ?
C111 H11A 0.9800 . ?
C111 H11B 0.9800 . ?
C111 H11C 0.9800 . ?
C222 N111 1.146(9) . ?

loop_
_geom_torsion_atom_site_label_1
_geom_torsion_atom_site_label_2
_geom_torsion_atom_site_label_3
_geom_torsion_atom_site_label_4
_geom_torsion
_geom_torsion_site_symmetry_1
_geom_torsion_site_symmetry_2
_geom_torsion_site_symmetry_3
_geom_torsion_site_symmetry_4
_geom_torsion_publ_flag
C2 N1 C1 N2 -1.3(7) . . . . ?
C4 N1 C1 N2 179.3(6) . . . . ?
C2 N1 C1 Au1 -175.2(4) . . . . ?
C4 N1 C1 Au1 5.4(9) . . . . ?
C3 N2 C1 N1 0.9(7) . . . . ?
C5 N2 C1 N1 175.7(5) . . . . ?
C3 N2 C1 Au1 174.5(4) . . . . ?
C5 N2 C1 Au1 -10.7(9) . . . . ?
Br3 Au1 C1 N1 97.8(5) . . . . ?
Br1 Au1 C1 N1 -80.4(5) . . . . ?
Br2 Au1 C1 N1 50(2) . . . . ?
Br3 Au1 C1 N2 -74.7(5) . . . . ?
Br1 Au1 C1 N2 107.1(6) . . . . ?
Br2 Au1 C1 N2 -123(2) . . . . ?
C1 N1 C2 C3 1.2(7) . . . . ?
C4 N1 C2 C3 -179.4(6) . . . . ?
N1 C2 C3 N2 -0.6(7) . . . . ?
C1 N2 C3 C2 -0.2(7) . . . . ?
C5 N2 C3 C2 -174.9(5) . . . . ?
C1 N2 C5 C6 128.5(6) . . . . ?
C3 N2 C5 C6 -57.5(8) . . . . ?
C1 N2 C5 Br4 -109.6(6) . . . . ?
C3 N2 C5 Br4 64.4(6) . . . . ?
C13 N3 C6 C7 4.9(10) . . . . ?
C13 N3 C6 C5 -175.0(5) . . . . ?
N2 C5 C6 N3 -5.9(8) . . . . ?
Br4 C5 C6 N3 -126.8(5) . . . . ?
N2 C5 C6 C7 174.1(5) . . . . ?
Br4 C5 C6 C7 53.2(6) . . . . ?
N3 C6 C7 C12 40.3(10) . . . . ?
C5 C6 C7 C12 -139.7(6) . . . . ?
N3 C6 C7 C8 -139.7(7) . . . . ?
C5 C6 C7 C8 40.3(8) . . . . ?
C12 C7 C8 C9 -0.4(10) . . . . ?
C6 C7 C8 C9 179.7(6) . . . . ?
C7 C8 C9 C10 1.9(10) . . . . ?
C8 C9 C10 C11 -2.6(11) . . . . ?
C9 C10 C11 C12 1.6(10) . . . . ?
C8 C7 C12 C11 -0.6(10) . . . . ?
C6 C7 C12 C11 179.4(6) . . . . ?
C10 C11 C12 C7 0.0(10) . . . . ?
C6 N3 C13 C14 66.4(8) . . . . ?
C6 N3 C13 C21 -116.7(6) . . . . ?
C21 C13 C14 C18 2.7(9) . . . . ?
N3 C13 C14 C18 179.5(5) . . . . ?
C21 C13 C14 C15 -172.7(6) . . . . ?
N3 C13 C14 C15 4.1(9) . . . . ?
C13 C14 C15 C16 102.4(7) . . . . ?
C18 C14 C15 C16 -73.0(7) . . . . ?
C13 C14 C15 C17 -133.0(6) . . . . ?
C18 C14 C15 C17 51.7(8) . . . . ?
C13 C14 C18 C19 1.8(9) . . . . ?
C15 C14 C18 C19 177.4(6) . . . . ?
C14 C18 C19 C20 -4.8(10) . . . . ?
C14 C18 C19 Br5 179.0(4) . . . . ?
C18 C19 C20 C21 3.3(10) . . . . ?
Br5 C19 C20 C21 179.4(4) . . . . ?
C19 C20 C21 C13 1.1(9) . . . . ?
C19 C20 C21 C22 -176.7(6) . . . . ?
C14 C13 C21 C20 -4.1(9) . . . . ?
N3 C13 C21 C20 179.0(5) . . . . ?
C14 C13 C21 C22 173.7(6) . . . . ?
N3 C13 C21 C22 -3.2(8) . . . . ?
C20 C21 C22 C23 -102.3(7) . . . . ?
C13 C21 C22 C23 80.0(7) . . . . ?
C20 C21 C22 C24 20.6(9) . . . . ?
C13 C21 C22 C24 -157.1(6) . . . . ?
